data_7214848
loop_
_publ_author_name
'Cheng, Lin'
'Zhang, Limin'
'Cao, Qingna'
'Gou, Shaohua'
'Zhang, Xiuying'
'Fang, Lei'

_publ_section_title
;
 Temperature-induced chiral Ag(i) coordination polymers with structural
 variation from 1D to 2D: synthesis, luminescence and SHG response
;
_journal_issue 21
_journal_name_full CrystEngComm
_journal_page_first 7502
_journal_paper_doi 10.1039/c2ce26198g
_journal_volume 14
_journal_year 2012
_chemical_formula_sum 'C36 H48 Ag2.5 Cl2.5 N8 O10'
_chemical_formula_weight 1111.12
_chemical_name_systematic
;
?
;
_space_group_IT_number 5
_symmetry_cell_setting monoclinic
_symmetry_space_group_name_Hall 'C 2y'
_symmetry_space_group_name_H-M 'C 1 2 1'
_atom_sites_solution_hydrogens geom
_atom_sites_solution_primary direct
_atom_sites_solution_secondary difmap
_audit_creation_method SHELXL-97
_cell_angle_alpha 90.00
_cell_angle_beta 111.7460(10)
_cell_angle_gamma 90.00
_cell_formula_units_Z 4
_cell_length_a 23.966(3)
_cell_length_b 15.116(2)
_cell_length_c 13.0659(18)
_cell_measurement_temperature 173(2)
_cell_volume 4396.5(10)
_computing_cell_refinement 'SMART (Bruker, 2000)'
_computing_data_collection 'SMART (Bruker, 2000)'
_computing_data_reduction 'SAINT (Bruker, 2000)'
_computing_molecular_graphics
;
ORTEPIII (Burnett & Johnson, 1996); ORTEP-3 for Windows (Farrugia, 1997);
PLATON (Spek, 2009)
;
_computing_publication_material 'SHELXTL (Bruker, 2000)'
_computing_structure_refinement 'SHELXL-97 (Sheldrick, 2008)'
_computing_structure_solution 'SHELXTL (Bruker, 2000)'
_diffrn_ambient_temperature 173(2)
_diffrn_measured_fraction_theta_full 0.956
_diffrn_measured_fraction_theta_max 0.956
_diffrn_measurement_device_type 'Bruker SMART APEX CCD'
_diffrn_measurement_method '\f and \w scan'
_diffrn_radiation_monochromator graphite
_diffrn_radiation_source 'fine-focus sealed tube'
_diffrn_radiation_type MoK\a
_diffrn_radiation_wavelength 0.71073
_diffrn_reflns_av_R_equivalents 0.0359
_diffrn_reflns_av_sigmaI/netI 0.0568
_diffrn_reflns_limit_h_max 28
_diffrn_reflns_limit_h_min -28
_diffrn_reflns_limit_k_max 18
_diffrn_reflns_limit_k_min -17
_diffrn_reflns_limit_l_max 15
_diffrn_reflns_limit_l_min -15
_diffrn_reflns_number 13341
_diffrn_reflns_theta_full 25.05
_diffrn_reflns_theta_max 25.05
_diffrn_reflns_theta_min 2.08
_exptl_absorpt_coefficient_mu 1.321
_exptl_absorpt_correction_T_max 0.7251
_exptl_absorpt_correction_T_min 0.6772
_exptl_absorpt_correction_type multi-scan
_exptl_absorpt_process_details 'SADABS (Sheldrick, 2008)'
_exptl_crystal_colour colorless
_exptl_crystal_density_diffrn 1.679
_exptl_crystal_density_method 'not measured'
_exptl_crystal_description block
_exptl_crystal_F_000 2240
_exptl_crystal_size_max 0.32
_exptl_crystal_size_mid 0.30
_exptl_crystal_size_min 0.26
_refine_diff_density_max 5.607
_refine_diff_density_min -1.883
_refine_diff_density_rms 0.207
_refine_ls_abs_structure_details 'Flack H D (1983), Acta Cryst. A39, 876-881'
_refine_ls_abs_structure_Flack -0.04(13)
_refine_ls_extinction_method none
_refine_ls_goodness_of_fit_ref 1.078
_refine_ls_hydrogen_treatment constr
_refine_ls_matrix_type full
_refine_ls_number_parameters 502
_refine_ls_number_reflns 6451
_refine_ls_number_restraints 31
_refine_ls_restrained_S_all 1.910
_refine_ls_R_factor_all 0.0935
_refine_ls_R_factor_gt 0.0821
_refine_ls_shift/su_max 0.000
_refine_ls_shift/su_mean 0.000
_refine_ls_structure_factor_coef Fsqd
_refine_ls_weighting_details 'calc w=1/[\s^2^(Fo^2^)+(0.0055P)^2^+188.9285P] where P=(Fo^2^+2Fc^2^)/3'
_refine_ls_weighting_scheme calc
_refine_ls_wR_factor_gt 0.1730
_refine_ls_wR_factor_ref 0.1815
_reflns_number_gt 5641
_reflns_number_total 6451
_reflns_threshold_expression >2sigma(I)
_cod_data_source_file c2ce26198g.txt
_cod_data_source_block 4
_cod_original_cell_volume 4396.5(11)
_cod_original_sg_symbol_H-M C2
_cod_original_formula_sum 'C36 H48 Ag2.50 Cl2.50 N8 O10'
_cod_database_code 7214848

loop_
_symmetry_equiv_pos_as_xyz
'x, y, z'
'-x, y, -z'
'x+1/2, y+1/2, z'
'-x+1/2, y+1/2, -z'

loop_
_atom_site_label
_atom_site_type_symbol
_atom_site_fract_x
_atom_site_fract_y
_atom_site_fract_z
_atom_site_U_iso_or_equiv
_atom_site_adp_type
_atom_site_occupancy
_atom_site_symmetry_multiplicity
_atom_site_calc_flag
_atom_site_refinement_flags
Ag1 Ag -0.29138(8) 0.70956(18) 0.41004(16) 0.0345(5) Uani 1 1 d .
Ag2 Ag -0.26807(9) 0.79112(18) 0.20924(18) 0.0382(6) Uani 1 1 d .
Ag3 Ag -0.5000 0.5132(3) 0.5000 0.0648(12) Uani 1 2 d S
C1 C -0.2413(13) 0.597(2) 0.178(2) 0.042(7) Uani 1 1 d .
H1A H -0.2739 0.6082 0.1104 0.050 Uiso 1 1 calc R
C2 C -0.2163(16) 0.517(2) 0.192(3) 0.075(13) Uani 1 1 d .
H2A H -0.2373 0.4690 0.1471 0.089 Uiso 1 1 calc R
C3 C -0.1614(17) 0.504(2) 0.270(3) 0.055(9) Uani 1 1 d .
H3A H -0.1377 0.4535 0.2685 0.066 Uiso 1 1 calc R
C4 C -0.1411(12) 0.569(2) 0.354(2) 0.042(7) Uani 1 1 d .
H4A H -0.1064 0.5584 0.4184 0.050 Uiso 1 1 calc R
C5 C -0.1732(12) 0.6481(18) 0.340(3) 0.036(7) Uani 1 1 d .
C6 C -0.1539(10) 0.7209(19) 0.427(2) 0.029(6) Uani 1 1 d .
H6A H -0.1101 0.7175 0.4701 0.035 Uiso 1 1 calc R
H6B H -0.1633 0.7799 0.3922 0.035 Uiso 1 1 calc R
C7 C -0.1682(10) 0.7705(17) 0.593(2) 0.027(6) Uani 1 1 d .
H7A H -0.1674 0.8308 0.5617 0.033 Uiso 1 1 calc R
C8 C -0.1049(12) 0.750(2) 0.682(2) 0.046(8) Uani 1 1 d .
H8A H -0.1063 0.6922 0.7173 0.055 Uiso 1 1 calc R
H8B H -0.0750 0.7453 0.6468 0.055 Uiso 1 1 calc R
C9 C -0.0855(14) 0.821(3) 0.770(3) 0.060(10) Uani 1 1 d .
H9A H -0.0443 0.8087 0.8223 0.072 Uiso 1 1 calc R
H9B H -0.0852 0.8792 0.7348 0.072 Uiso 1 1 calc R
C10 C -0.1270(13) 0.825(2) 0.830(3) 0.052(8) Uani 1 1 d .
H10A H -0.1160 0.8754 0.8818 0.063 Uiso 1 1 calc R
H10B H -0.1231 0.7700 0.8733 0.063 Uiso 1 1 calc R
C11 C -0.1928(14) 0.835(2) 0.750(2) 0.050(8) Uani 1 1 d .
H11A H -0.2195 0.8285 0.7914 0.060 Uiso 1 1 calc R
H11B H -0.1983 0.8961 0.7191 0.060 Uiso 1 1 calc R
C12 C -0.2119(11) 0.7713(18) 0.656(2) 0.033(7) Uani 1 1 d .
H12A H -0.2100 0.7111 0.6890 0.040 Uiso 1 1 calc R
C13 C -0.3196(11) 0.765(2) 0.628(2) 0.036(7) Uani 1 1 d .
H13A H -0.3057 0.7137 0.6780 0.044 Uiso 1 1 calc R
H13B H -0.3235 0.8162 0.6714 0.044 Uiso 1 1 calc R
C14 C -0.3779(12) 0.745(2) 0.544(2) 0.040(7) Uani 1 1 d .
C15 C -0.4177(13) 0.812(2) 0.481(2) 0.042(8) Uani 1 1 d .
H15A H -0.4079 0.8726 0.4944 0.051 Uiso 1 1 calc R
C16 C -0.4716(12) 0.786(3) 0.398(2) 0.048(8) Uani 1 1 d .
H16A H -0.4969 0.8278 0.3482 0.058 Uiso 1 1 calc R
C17 C -0.4867(14) 0.701(3) 0.389(3) 0.053(9) Uani 1 1 d .
H17A H -0.5253 0.6863 0.3369 0.063 Uiso 1 1 calc R
C18 C -0.3984(12) 0.658(2) 0.524(2) 0.038(7) Uani 1 1 d .
H18A H -0.3727 0.6122 0.5657 0.046 Uiso 1 1 calc R
C19 C -0.3943(13) 0.5959(19) 0.253(2) 0.040(7) Uani 1 1 d .
H19A H -0.3664 0.5511 0.2905 0.048 Uiso 1 1 calc R
C20 C -0.4516(13) 0.5700(19) 0.184(2) 0.041(7) Uani 1 1 d .
H20A H -0.4627 0.5094 0.1759 0.049 Uiso 1 1 calc R
C21 C -0.4894(12) 0.631(2) 0.132(2) 0.040(7) Uani 1 1 d .
H21A H -0.5288 0.6146 0.0844 0.048 Uiso 1 1 calc R
C22 C -0.4737(9) 0.718(2) 0.1439(19) 0.032(6) Uani 1 1 d .
H22A H -0.5020 0.7624 0.1064 0.038 Uiso 1 1 calc R
C23 C -0.4145(11) 0.7412(19) 0.213(2) 0.030(6) Uani 1 1 d .
C24 C -0.3948(11) 0.8377(18) 0.227(2) 0.030(6) Uani 1 1 d .
H24A H -0.4303 0.8770 0.2082 0.036 Uiso 1 1 calc R
H24B H -0.3684 0.8493 0.3048 0.036 Uiso 1 1 calc R
C25 C -0.3586(11) 0.9503(18) 0.133(2) 0.030(6) Uani 1 1 d .
H25A H -0.3483 0.9817 0.2052 0.036 Uiso 1 1 calc R
C26 C -0.4193(11) 0.9889(19) 0.052(2) 0.038(7) Uani 1 1 d .
H26A H -0.4307 0.9569 -0.0192 0.045 Uiso 1 1 calc R
H26B H -0.4508 0.9775 0.0820 0.045 Uiso 1 1 calc R
C27 C -0.4178(13) 1.088(2) 0.030(3) 0.051(8) Uani 1 1 d .
H27A H -0.4566 1.1068 -0.0270 0.061 Uiso 1 1 calc R
H27B H -0.4118 1.1218 0.0979 0.061 Uiso 1 1 calc R
C28 C -0.3678(13) 1.108(2) -0.010(3) 0.049(9) Uani 1 1 d .
H28A H -0.3645 1.1731 -0.0163 0.059 Uiso 1 1 calc R
H28B H -0.3774 1.0821 -0.0838 0.059 Uiso 1 1 calc R
C29 C -0.3086(12) 1.0724(19) 0.067(2) 0.037(7) Uani 1 1 d .
H29A H -0.2772 1.0865 0.0372 0.044 Uiso 1 1 calc R
H29B H -0.2975 1.1019 0.1395 0.044 Uiso 1 1 calc R
C30 C -0.3103(12) 0.978(2) 0.082(2) 0.041(8) Uani 1 1 d .
H30A H -0.3217 0.9490 0.0080 0.050 Uiso 1 1 calc R
C31 C -0.2047(12) 0.941(2) 0.111(2) 0.038(7) Uani 1 1 d .
H31A H -0.1992 1.0036 0.0941 0.046 Uiso 1 1 calc R
H31B H -0.2168 0.9066 0.0422 0.046 Uiso 1 1 calc R
C32 C -0.1458(11) 0.9049(18) 0.194(2) 0.027(6) Uani 1 1 d .
C33 C -0.1295(13) 0.8168(19) 0.184(2) 0.040(7) Uani 1 1 d .
H33A H -0.1541 0.7794 0.1267 0.047 Uiso 1 1 calc R
C34 C -0.0754(13) 0.787(2) 0.263(3) 0.051(8) Uani 1 1 d .
H34A H -0.0625 0.7279 0.2595 0.062 Uiso 1 1 calc R
C35 C -0.0409(11) 0.843(2) 0.344(3) 0.050(9) Uani 1 1 d .
H35A H -0.0046 0.8203 0.3967 0.060 Uiso 1 1 calc R
C36 C -0.1077(11) 0.958(2) 0.275(2) 0.036(7) Uani 1 1 d .
H36A H -0.1176 1.0182 0.2761 0.044 Uiso 1 1 calc R
N1 N -0.2238(8) 0.6619(15) 0.2507(17) 0.029(5) Uani 1 1 d .
N2 N -0.1883(8) 0.7062(17) 0.5017(15) 0.030(5) Uani 1 1 d .
H2B H -0.1792 0.6546 0.5308 0.036 Uiso 1 1 d R
N3 N -0.2749(8) 0.7848(17) 0.5788(15) 0.029(5) Uani 1 1 d .
H3B H -0.2784 0.8403 0.5632 0.035 Uiso 1 1 d R
N4 N -0.4527(10) 0.6335(18) 0.448(2) 0.046(7) Uani 1 1 d .
N5 N -0.3764(9) 0.6793(14) 0.2694(16) 0.028(5) Uani 1 1 d .
N6 N -0.3620(9) 0.8548(15) 0.1532(18) 0.030(5) Uani 1 1 d .
H6C H -0.3828 0.8313 0.0907 0.036 Uiso 1 1 d R
N7 N -0.2522(9) 0.9352(15) 0.1592(17) 0.029(5) Uani 1 1 d .
H7B H -0.2405 0.9663 0.2186 0.035 Uiso 1 1 d R
N8 N -0.0551(9) 0.9262(17) 0.354(2) 0.043(6) Uani 1 1 d .
Cl1 Cl -0.3479(3) 0.7391(5) -0.0998(6) 0.0407(17) Uani 1 1 d D
O1 O -0.3838(11) 0.8138(13) -0.155(2) 0.092(9) Uani 1 1 d D
O2 O -0.3560(11) 0.6692(12) -0.1783(16) 0.067(7) Uani 1 1 d D
O3 O -0.2859(7) 0.7646(19) -0.052(2) 0.099(11) Uani 1 1 d D
O4 O -0.3672(10) 0.7089(18) -0.0141(14) 0.069(7) Uani 1 1 d D
Cl2 Cl -0.0165(5) 0.5420(8) 0.6499(10) 0.090(2) Uani 1 1 d D
O5 O -0.0082(13) 0.6270(13) 0.610(2) 0.090(2) Uani 1 1 d D
O6 O -0.0782(8) 0.527(2) 0.638(2) 0.090(2) Uani 1 1 d D
O7 O -0.0024(12) 0.4805(16) 0.5786(19) 0.090(2) Uani 1 1 d D
O8 O 0.0213(11) 0.5250(19) 0.7602(14) 0.090(2) Uani 1 1 d D
Cl3 Cl -0.2642(10) 0.4908(13) 0.5521(17) 0.090(2) Uani 0.50 1 d PD
O9 O -0.2326(19) 0.411(2) 0.597(3) 0.090(2) Uani 0.50 1 d PD
O10 O -0.250(2) 0.562(2) 0.630(3) 0.090(2) Uani 0.50 1 d PD
O11 O -0.257(2) 0.516(3) 0.452(2) 0.090(2) Uani 0.50 1 d PD
O12 O -0.3281(11) 0.472(3) 0.523(3) 0.090(2) Uani 0.50 1 d PD

loop_
_atom_site_aniso_label
_atom_site_aniso_U_11
_atom_site_aniso_U_22
_atom_site_aniso_U_33
_atom_site_aniso_U_23
_atom_site_aniso_U_13
_atom_site_aniso_U_12
Ag1 0.0282(10) 0.0454(13) 0.0271(11) 0.0010(10) 0.0069(8) -0.0036(9)
Ag2 0.0338(10) 0.0381(12) 0.0435(13) 0.0138(11) 0.0152(9) 0.0113(10)
Ag3 0.0439(19) 0.035(2) 0.081(3) 0.000 -0.0167(18) 0.000
C1 0.046(17) 0.046(19) 0.036(17) 0.002(14) 0.017(14) -0.012(14)
C2 0.07(2) 0.013(15) 0.11(3) -0.040(19) 0.00(2) 0.006(15)
C3 0.09(2) 0.027(18) 0.05(2) 0.008(15) 0.029(19) 0.024(17)
C4 0.037(15) 0.05(2) 0.034(17) 0.017(14) 0.010(13) 0.017(13)
C5 0.033(14) 0.025(15) 0.06(2) -0.005(14) 0.035(15) -0.006(11)
C6 0.027(12) 0.026(15) 0.030(14) -0.001(12) 0.007(10) -0.003(11)
C7 0.028(12) 0.025(16) 0.030(15) -0.005(11) 0.014(11) 0.002(10)
C8 0.036(15) 0.06(2) 0.038(18) -0.015(15) 0.005(13) -0.001(13)
C9 0.047(18) 0.08(3) 0.037(19) -0.032(18) 0.000(15) -0.016(17)
C10 0.049(18) 0.05(2) 0.05(2) -0.007(16) 0.009(16) 0.001(15)
C11 0.059(19) 0.06(2) 0.031(18) -0.026(15) 0.015(15) -0.011(16)
C12 0.035(14) 0.030(17) 0.040(17) 0.005(12) 0.022(13) -0.010(11)
C13 0.038(15) 0.05(2) 0.028(16) -0.005(12) 0.017(13) -0.002(12)
C14 0.032(14) 0.054(19) 0.041(18) -0.003(14) 0.021(13) 0.004(13)
C15 0.062(19) 0.04(2) 0.036(17) -0.006(13) 0.033(15) -0.008(14)
C16 0.031(14) 0.09(3) 0.024(16) 0.023(18) 0.005(12) 0.000(18)
C17 0.046(17) 0.08(3) 0.048(19) -0.01(2) 0.030(15) -0.027(19)
C18 0.038(15) 0.038(18) 0.045(18) 0.005(14) 0.023(14) 0.006(12)
C19 0.050(17) 0.019(14) 0.033(17) -0.001(12) -0.004(13) 0.004(12)
C20 0.055(18) 0.028(16) 0.024(16) 0.003(12) -0.004(13) -0.010(13)
C21 0.031(14) 0.041(18) 0.039(18) 0.008(14) 0.004(13) -0.002(12)
C22 0.014(10) 0.047(18) 0.027(14) 0.001(14) 0.000(9) 0.003(12)
C23 0.022(12) 0.036(16) 0.027(15) -0.014(12) 0.005(11) 0.003(11)
C24 0.027(13) 0.023(14) 0.046(18) 0.008(12) 0.021(13) -0.003(10)
C25 0.027(13) 0.034(16) 0.024(15) 0.022(12) 0.004(11) 0.006(11)
C26 0.026(13) 0.037(17) 0.051(18) 0.011(13) 0.016(13) 0.002(11)
C27 0.038(16) 0.04(2) 0.07(2) 0.020(17) 0.026(16) 0.018(14)
C28 0.038(16) 0.039(19) 0.08(2) 0.017(17) 0.036(17) 0.015(13)
C29 0.034(14) 0.030(16) 0.049(18) -0.021(13) 0.019(14) -0.003(11)
C30 0.031(14) 0.06(2) 0.037(17) -0.035(15) 0.019(13) -0.012(13)
C31 0.033(14) 0.048(19) 0.033(17) 0.013(14) 0.013(13) 0.007(13)
C32 0.026(12) 0.039(16) 0.016(13) 0.000(11) 0.008(10) -0.005(11)
C33 0.043(15) 0.028(17) 0.048(19) -0.018(13) 0.017(14) -0.001(12)
C34 0.052(18) 0.036(18) 0.07(2) 0.003(18) 0.029(17) 0.023(16)
C35 0.011(12) 0.05(2) 0.08(2) 0.007(17) 0.005(13) 0.014(12)
C36 0.025(13) 0.035(16) 0.041(17) -0.006(13) 0.002(12) -0.003(11)
N1 0.020(10) 0.040(13) 0.020(12) 0.005(10) 0.000(9) -0.004(9)
N2 0.036(11) 0.034(12) 0.019(11) -0.001(11) 0.009(9) 0.007(11)
N3 0.028(10) 0.037(13) 0.024(11) 0.011(10) 0.012(8) 0.005(10)
N4 0.026(12) 0.051(17) 0.065(18) -0.007(14) 0.020(13) 0.000(11)
N5 0.033(11) 0.030(13) 0.017(11) 0.004(9) 0.004(9) -0.008(9)
N6 0.035(12) 0.029(13) 0.030(13) -0.001(10) 0.016(10) 0.005(9)
N7 0.031(11) 0.035(13) 0.019(12) 0.000(9) 0.008(9) -0.001(9)
N8 0.023(11) 0.041(15) 0.049(16) -0.003(12) -0.004(10) 0.007(10)
Cl1 0.042(4) 0.042(4) 0.034(4) -0.010(3) 0.009(3) -0.004(3)
O1 0.10(2) 0.05(2) 0.09(2) -0.006(15) -0.002(17) 0.019(15)
O2 0.11(2) 0.051(16) 0.051(15) -0.025(12) 0.042(15) -0.015(14)
O3 0.050(15) 0.10(3) 0.16(3) -0.04(2) 0.051(18) -0.024(15)
O4 0.081(16) 0.090(19) 0.040(13) -0.015(15) 0.026(12) -0.021(17)
Cl2 0.101(6) 0.075(6) 0.086(6) -0.007(5) 0.025(5) 0.006(5)
O5 0.101(6) 0.075(6) 0.086(6) -0.007(5) 0.025(5) 0.006(5)
O6 0.101(6) 0.075(6) 0.086(6) -0.007(5) 0.025(5) 0.006(5)
O7 0.101(6) 0.075(6) 0.086(6) -0.007(5) 0.025(5) 0.006(5)
O8 0.101(6) 0.075(6) 0.086(6) -0.007(5) 0.025(5) 0.006(5)
Cl3 0.101(6) 0.075(6) 0.086(6) -0.007(5) 0.025(5) 0.006(5)
O9 0.101(6) 0.075(6) 0.086(6) -0.007(5) 0.025(5) 0.006(5)
O10 0.101(6) 0.075(6) 0.086(6) -0.007(5) 0.025(5) 0.006(5)
O11 0.101(6) 0.075(6) 0.086(6) -0.007(5) 0.025(5) 0.006(5)
O12 0.101(6) 0.075(6) 0.086(6) -0.007(5) 0.025(5) 0.006(5)

loop_
_atom_type_symbol
_atom_type_description
_atom_type_scat_dispersion_real
_atom_type_scat_dispersion_imag
_atom_type_scat_source
C C 0.0033 0.0016 'International Tables Vol C Tables 4.2.6.8 and 6.1.1.4'
H H 0.0000 0.0000 'International Tables Vol C Tables 4.2.6.8 and 6.1.1.4'
N N 0.0061 0.0033 'International Tables Vol C Tables 4.2.6.8 and 6.1.1.4'
O O 0.0106 0.0060 'International Tables Vol C Tables 4.2.6.8 and 6.1.1.4'
Cl Cl 0.1484 0.1585 'International Tables Vol C Tables 4.2.6.8 and 6.1.1.4'
Ag Ag -0.8971 1.1015 'International Tables Vol C Tables 4.2.6.8 and 6.1.1.4'

loop_
_geom_angle_atom_site_label_1
_geom_angle_atom_site_label_2
_geom_angle_atom_site_label_3
_geom_angle
_geom_angle_site_symmetry_1
_geom_angle_site_symmetry_3
N5 Ag1 N2 153.9(7) . .
N5 Ag1 N3 130.5(7) . .
N2 Ag1 N3 75.6(6) . .
N5 Ag1 Ag2 77.4(5) . .
N2 Ag1 Ag2 87.4(5) . .
N3 Ag1 Ag2 124.6(6) . .
N1 Ag2 N6 141.0(8) . .
N1 Ag2 N7 141.5(7) . .
N6 Ag2 N7 76.3(7) . .
N1 Ag2 Ag1 70.3(5) . .
N6 Ag2 Ag1 88.5(5) . .
N7 Ag2 Ag1 134.2(5) . .
N8 Ag3 N8 109.9(13) 3_445 4_446
N8 Ag3 N4 112.9(9) 3_445 .
N8 Ag3 N4 119.4(8) 4_446 .
N8 Ag3 N4 119.4(8) 3_445 2_456
N8 Ag3 N4 112.9(9) 4_446 2_456
N4 Ag3 N4 80.0(12) . 2_456
N1 C1 C2 124(3) . .
N1 C1 H1A 117.8 . .
C2 C1 H1A 117.8 . .
C1 C2 C3 120(3) . .
C1 C2 H2A 119.8 . .
C3 C2 H2A 119.8 . .
C2 C3 C4 116(3) . .
C2 C3 H3A 121.9 . .
C4 C3 H3A 121.9 . .
C5 C4 C3 118(3) . .
C5 C4 H4A 120.8 . .
C3 C4 H4A 120.8 . .
N1 C5 C4 121(3) . .
N1 C5 C6 117(2) . .
C4 C5 C6 121(3) . .
N2 C6 C5 107(2) . .
N2 C6 H6A 110.4 . .
C5 C6 H6A 110.4 . .
N2 C6 H6B 110.4 . .
C5 C6 H6B 110.4 . .
H6A C6 H6B 108.6 . .
N2 C7 C12 110.7(19) . .
N2 C7 C8 114(2) . .
C12 C7 C8 105(2) . .
N2 C7 H7A 109.0 . .
C12 C7 H7A 109.0 . .
C8 C7 H7A 109.0 . .
C9 C8 C7 111(3) . .
C9 C8 H8A 109.4 . .
C7 C8 H8A 109.4 . .
C9 C8 H8B 109.4 . .
C7 C8 H8B 109.4 . .
H8A C8 H8B 108.0 . .
C10 C9 C8 110(3) . .
C10 C9 H9A 109.6 . .
C8 C9 H9A 109.6 . .
C10 C9 H9B 109.6 . .
C8 C9 H9B 109.6 . .
H9A C9 H9B 108.1 . .
C9 C10 C11 111(3) . .
C9 C10 H10A 109.4 . .
C11 C10 H10A 109.4 . .
C9 C10 H10B 109.4 . .
C11 C10 H10B 109.4 . .
H10A C10 H10B 108.0 . .
C12 C11 C10 115(3) . .
C12 C11 H11A 108.6 . .
C10 C11 H11A 108.6 . .
C12 C11 H11B 108.6 . .
C10 C11 H11B 108.6 . .
H11A C11 H11B 107.6 . .
N3 C12 C11 113(2) . .
N3 C12 C7 111(2) . .
C11 C12 C7 112(2) . .
N3 C12 H12A 106.8 . .
C11 C12 H12A 106.8 . .
C7 C12 H12A 106.8 . .
C14 C13 N3 112(2) . .
C14 C13 H13A 109.3 . .
N3 C13 H13A 109.3 . .
C14 C13 H13B 109.3 . .
N3 C13 H13B 109.3 . .
H13A C13 H13B 107.9 . .
C18 C14 C15 117(3) . .
C18 C14 C13 121(3) . .
C15 C14 C13 122(3) . .
C16 C15 C14 118(3) . .
C16 C15 H15A 120.8 . .
C14 C15 H15A 120.8 . .
C17 C16 C15 119(3) . .
C17 C16 H16A 120.6 . .
C15 C16 H16A 120.6 . .
C16 C17 N4 126(3) . .
C16 C17 H17A 116.8 . .
N4 C17 H17A 116.8 . .
N4 C18 C14 124(3) . .
N4 C18 H18A 117.8 . .
C14 C18 H18A 117.8 . .
N5 C19 C20 124(3) . .
N5 C19 H19A 118.1 . .
C20 C19 H19A 118.1 . .
C21 C20 C19 118(3) . .
C21 C20 H20A 120.9 . .
C19 C20 H20A 120.9 . .
C20 C21 C22 121(3) . .
C20 C21 H21A 119.4 . .
C22 C21 H21A 119.4 . .
C21 C22 C23 119(3) . .
C21 C22 H22A 120.7 . .
C23 C22 H22A 120.7 . .
N5 C23 C22 120(3) . .
N5 C23 C24 119(2) . .
C22 C23 C24 120(2) . .
N6 C24 C23 108(2) . .
N6 C24 H24A 110.2 . .
C23 C24 H24A 110.2 . .
N6 C24 H24B 110.2 . .
C23 C24 H24B 110.2 . .
H24A C24 H24B 108.5 . .
N6 C25 C26 113(2) . .
N6 C25 C30 115(2) . .
C26 C25 C30 105(2) . .
N6 C25 H25A 107.9 . .
C26 C25 H25A 107.9 . .
C30 C25 H25A 107.9 . .
C27 C26 C25 114(2) . .
C27 C26 H26A 108.7 . .
C25 C26 H26A 108.7 . .
C27 C26 H26B 108.7 . .
C25 C26 H26B 108.7 . .
H26A C26 H26B 107.6 . .
C28 C27 C26 110(2) . .
C28 C27 H27A 109.7 . .
C26 C27 H27A 109.7 . .
C28 C27 H27B 109.7 . .
C26 C27 H27B 109.7 . .
H27A C27 H27B 108.2 . .
C27 C28 C29 112(3) . .
C27 C28 H28A 109.2 . .
C29 C28 H28A 109.2 . .
C27 C28 H28B 109.2 . .
C29 C28 H28B 109.2 . .
H28A C28 H28B 107.9 . .
C30 C29 C28 112(2) . .
C30 C29 H29A 109.2 . .
C28 C29 H29A 109.2 . .
C30 C29 H29B 109.2 . .
C28 C29 H29B 109.2 . .
H29A C29 H29B 107.9 . .
C29 C30 N7 116(2) . .
C29 C30 C25 112(2) . .
N7 C30 C25 104(2) . .
C29 C30 H30A 108.2 . .
N7 C30 H30A 108.2 . .
C25 C30 H30A 108.2 . .
N7 C31 C32 109(2) . .
N7 C31 H31A 109.8 . .
C32 C31 H31A 109.8 . .
N7 C31 H31B 109.8 . .
C32 C31 H31B 109.8 . .
H31A C31 H31B 108.3 . .
C36 C32 C33 120(3) . .
C36 C32 C31 121(3) . .
C33 C32 C31 119(2) . .
C34 C33 C32 117(3) . .
C34 C33 H33A 121.6 . .
C32 C33 H33A 121.6 . .
C35 C34 C33 120(3) . .
C35 C34 H34A 120.0 . .
C33 C34 H34A 120.0 . .
N8 C35 C34 124(3) . .
N8 C35 H35A 118.0 . .
C34 C35 H35A 118.0 . .
C32 C36 N8 123(3) . .
C32 C36 H36A 118.6 . .
N8 C36 H36A 118.6 . .
C1 N1 C5 117(2) . .
C1 N1 Ag2 119.1(19) . .
C5 N1 Ag2 123.2(18) . .
C7 N2 C6 109(2) . .
C7 N2 Ag1 111.8(14) . .
C6 N2 Ag1 113.5(13) . .
C7 N2 H2B 106.8 . .
C6 N2 H2B 108.1 . .
Ag1 N2 H2B 107.1 . .
C13 N3 C12 113.5(19) . .
C13 N3 Ag1 114.0(16) . .
C12 N3 Ag1 110.0(14) . .
C13 N3 H3B 106.3 . .
C12 N3 H3B 106.3 . .
Ag1 N3 H3B 106.1 . .
C17 N4 C18 115(3) . .
C17 N4 Ag3 119.3(18) . .
C18 N4 Ag3 115(2) . .
C23 N5 C19 118(2) . .
C23 N5 Ag1 123.0(18) . .
C19 N5 Ag1 118.2(18) . .
C25 N6 C24 111.4(19) . .
C25 N6 Ag2 110.8(14) . .
C24 N6 Ag2 114.4(16) . .
C25 N6 H6C 106.6 . .
C24 N6 H6C 106.7 . .
Ag2 N6 H6C 106.5 . .
C31 N7 C30 110(2) . .
C31 N7 Ag2 113.6(17) . .
C30 N7 Ag2 111.9(16) . .
C31 N7 H7B 107.4 . .
C30 N7 H7B 106.3 . .
Ag2 N7 H7B 106.8 . .
C35 N8 C36 117(2) . .
C35 N8 Ag3 122.6(19) . 3
C36 N8 Ag3 120.8(19) . 3
O3 Cl1 O4 109.1(14) . .
O3 Cl1 O2 110.7(14) . .
O4 Cl1 O2 109.0(13) . .
O3 Cl1 O1 109.8(15) . .
O4 Cl1 O1 109.3(15) . .
O2 Cl1 O1 108.9(13) . .
O8 Cl2 O5 114.4(16) . .
O8 Cl2 O7 109.1(15) . .
O5 Cl2 O7 104.3(15) . .
O8 Cl2 O6 109.2(16) . .
O5 Cl2 O6 112.0(19) . .
O7 Cl2 O6 107.6(16) . .
O9 Cl3 O10 112.6(12) . .
O9 Cl3 O11 112.1(12) . .
O10 Cl3 O11 111.9(12) . .
O9 Cl3 O12 106.7(12) . .
O10 Cl3 O12 106.6(12) . .
O11 Cl3 O12 106.4(12) . .

loop_
_geom_bond_atom_site_label_1
_geom_bond_atom_site_label_2
_geom_bond_distance
_geom_bond_site_symmetry_2
Ag1 N5 2.23(2) .
Ag1 N2 2.313(19) .
Ag1 N3 2.38(2) .
Ag1 Ag2 3.131(3) .
Ag2 N1 2.19(2) .
Ag2 N6 2.30(2) .
Ag2 N7 2.35(2) .
Ag3 N8 2.29(2) 3_445
Ag3 N8 2.29(2) 4_446
Ag3 N4 2.37(3) .
Ag3 N4 2.37(3) 2_456
C1 N1 1.32(4) .
C1 C2 1.33(4) .
C1 H1A 0.9500 .
C2 C3 1.35(5) .
C2 H2A 0.9500 .
C3 C4 1.42(4) .
C3 H3A 0.9500 .
C4 C5 1.40(4) .
C4 H4A 0.9500 .
C5 N1 1.35(4) .
C5 C6 1.53(4) .
C6 N2 1.50(3) .
C6 H6A 0.9900 .
C6 H6B 0.9900 .
C7 N2 1.47(3) .
C7 C12 1.56(3) .
C7 C8 1.57(4) .
C7 H7A 1.0000 .
C8 C9 1.51(4) .
C8 H8A 0.9900 .
C8 H8B 0.9900 .
C9 C10 1.48(4) .
C9 H9A 0.9900 .
C9 H9B 0.9900 .
C10 C11 1.54(4) .
C10 H10A 0.9900 .
C10 H10B 0.9900 .
C11 C12 1.49(4) .
C11 H11A 0.9900 .
C11 H11B 0.9900 .
C12 N3 1.49(3) .
C12 H12A 1.0000 .
C13 C14 1.45(4) .
C13 N3 1.47(3) .
C13 H13A 0.9900 .
C13 H13B 0.9900 .
C14 C18 1.39(4) .
C14 C15 1.43(4) .
C15 C16 1.40(4) .
C15 H15A 0.9500 .
C16 C17 1.32(5) .
C16 H16A 0.9500 .
C17 N4 1.35(5) .
C17 H17A 0.9500 .
C18 N4 1.36(4) .
C18 H18A 0.9500 .
C19 N5 1.32(3) .
C19 C20 1.39(4) .
C19 H19A 0.9500 .
C20 C21 1.30(4) .
C20 H20A 0.9500 .
C21 C22 1.36(4) .
C21 H21A 0.9500 .
C22 C23 1.42(3) .
C22 H22A 0.9500 .
C23 N5 1.32(3) .
C23 C24 1.52(4) .
C24 N6 1.48(3) .
C24 H24A 0.9900 .
C24 H24B 0.9900 .
C25 N6 1.48(3) .
C25 C26 1.56(3) .
C25 C30 1.59(4) .
C25 H25A 1.0000 .
C26 C27 1.53(4) .
C26 H26A 0.9900 .
C26 H26B 0.9900 .
C27 C28 1.50(4) .
C27 H27A 0.9900 .
C27 H27B 0.9900 .
C28 C29 1.50(4) .
C28 H28A 0.9900 .
C28 H28B 0.9900 .
C29 C30 1.45(4) .
C29 H29A 0.9900 .
C29 H29B 0.9900 .
C30 N7 1.53(4) .
C30 H30A 1.0000 .
C31 N7 1.49(3) .
C31 C32 1.53(4) .
C31 H31A 0.9900 .
C31 H31B 0.9900 .
C32 C36 1.36(4) .
C32 C33 1.41(4) .
C33 C34 1.40(4) .
C33 H33A 0.9500 .
C34 C35 1.37(5) .
C34 H34A 0.9500 .
C35 N8 1.33(4) .
C35 H35A 0.9500 .
C36 N8 1.39(3) .
C36 H36A 0.9500 .
N2 H2B 0.8600 .
N3 H3B 0.8600 .
N6 H6C 0.8600 .
N7 H7B 0.8600 .
N8 Ag3 2.29(2) 3
Cl1 O3 1.434(13) .
Cl1 O4 1.435(13) .
Cl1 O2 1.435(13) .
Cl1 O1 1.441(14) .
Cl2 O8 1.412(14) .
Cl2 O5 1.428(15) .
Cl2 O7 1.442(14) .
Cl2 O6 1.446(15) .
Cl3 O9 1.427(8) .
Cl3 O10 1.433(8) .
Cl3 O11 1.434(8) .
Cl3 O12 1.462(9) .

loop_
_geom_hbond_atom_site_label_D
_geom_hbond_atom_site_label_H
_geom_hbond_atom_site_label_A
_geom_hbond_distance_DH
_geom_hbond_distance_HA
_geom_hbond_distance_DA
_geom_hbond_angle_DHA
_geom_hbond_site_symmetry_A
N3 H3B O9 0.86 2.45 3.05(5) 126.7 4_456
N6 H6C O4 0.86 2.41 3.07(3) 134.3 .
